data_4123301
loop_
_publ_author_name
'Lu, Ping'
'Jackson, Jeffrey J.'
'Eickhoff, John A.'
'Zakarian, Armen'

_publ_section_title
;
 Direct enantioselective conjugate addition of carboxylic acids with
 chiral lithium amides as traceless auxiliaries.
;
_journal_issue 2
_journal_name_full 'Journal of the American Chemical Society'
_journal_page_first 656
_journal_page_last 659
_journal_paper_doi 10.1021/ja512213c
_journal_volume 137
_journal_year 2015
_chemical_absolute_configuration ad
_chemical_formula_sum 'C19 H26 O4'
_chemical_formula_weight 318.40
_chemical_name_systematic
; 
 ? 
;
_space_group_IT_number 4
_symmetry_cell_setting monoclinic
_symmetry_space_group_name_Hall 'P 2yb'
_symmetry_space_group_name_H-M 'P 1 21 1'
_atom_sites_solution_hydrogens geom
_atom_sites_solution_primary direct
_atom_sites_solution_secondary difmap
_audit_creation_method SHELXL-97
_cell_angle_alpha 90.00
_cell_angle_beta 90.989(2)
_cell_angle_gamma 90.00
_cell_formula_units_Z 2
_cell_length_a 8.7984(6)
_cell_length_b 10.1655(8)
_cell_length_c 9.8954(7)
_cell_measurement_temperature 296(2)
_cell_volume 884.91(11)
_computing_structure_refinement 'SHELXL-97 (Sheldrick, 2008)'
_computing_structure_solution 'SHELXS-97 (Sheldrick, 2008)'
_diffrn_ambient_temperature 296(2)
_diffrn_measured_fraction_theta_full 1.000
_diffrn_measured_fraction_theta_max 1.000
_diffrn_measurement_device_type 'Bruker Kappa Apex II'
_diffrn_measurement_method 'Omega scan'
_diffrn_radiation_monochromator graphite
_diffrn_radiation_source 'fine-focus sealed tube'
_diffrn_radiation_type CuK\a
_diffrn_radiation_wavelength 1.54178
_diffrn_reflns_av_R_equivalents 0.0578
_diffrn_reflns_av_sigmaI/netI 0.0536
_diffrn_reflns_limit_h_max 10
_diffrn_reflns_limit_h_min -10
_diffrn_reflns_limit_k_max 11
_diffrn_reflns_limit_k_min -11
_diffrn_reflns_limit_l_max 11
_diffrn_reflns_limit_l_min -11
_diffrn_reflns_number 10395
_diffrn_reflns_theta_full 65.06
_diffrn_reflns_theta_max 65.06
_diffrn_reflns_theta_min 4.47
_exptl_absorpt_coefficient_mu 0.665
_exptl_absorpt_correction_T_max 0.7531
_exptl_absorpt_correction_T_min 0.6091
_exptl_absorpt_correction_type multi-scan
_exptl_absorpt_process_details sadabs
_exptl_crystal_colour colorless
_exptl_crystal_density_diffrn 1.195
_exptl_crystal_density_method 'not measured'
_exptl_crystal_description plate
_exptl_crystal_F_000 344
_exptl_crystal_size_max 0.2
_exptl_crystal_size_mid 0.2
_exptl_crystal_size_min 0.05
_refine_diff_density_max 0.145
_refine_diff_density_min -0.154
_refine_diff_density_rms 0.033
_refine_ls_abs_structure_details 'Flack H D (1983), Acta Cryst. A39, 876-881'
_refine_ls_abs_structure_Flack -0.3(2)
_refine_ls_extinction_method none
_refine_ls_goodness_of_fit_ref 1.066
_refine_ls_hydrogen_treatment constr
_refine_ls_matrix_type full
_refine_ls_number_parameters 210
_refine_ls_number_reflns 2998
_refine_ls_number_restraints 1
_refine_ls_restrained_S_all 1.066
_refine_ls_R_factor_all 0.0390
_refine_ls_R_factor_gt 0.0385
_refine_ls_shift/su_max 0.004
_refine_ls_shift/su_mean 0.000
_refine_ls_structure_factor_coef Fsqd
_refine_ls_weighting_details 'calc w=1/[\s^2^(Fo^2^)+(0.0620P)^2^+0.0633P] where P=(Fo^2^+2Fc^2^)/3'
_refine_ls_weighting_scheme calc
_refine_ls_wR_factor_gt 0.1086
_refine_ls_wR_factor_ref 0.1094
_reflns_number_gt 2924
_reflns_number_total 2998
_reflns_threshold_expression >2sigma(I)
_cod_data_source_file ja512213c_si_003.cif
_cod_data_source_block l12092014_0m
_cod_depositor_comments 'Adding full bibliography for 4123301--4123302.cif.'
_cod_original_sg_symbol_H-M P2(1)
_cod_database_code 4123301

loop_
_symmetry_equiv_pos_as_xyz
'x, y, z'
'-x, y+1/2, -z'

loop_
_atom_site_label
_atom_site_type_symbol
_atom_site_fract_x
_atom_site_fract_y
_atom_site_fract_z
_atom_site_U_iso_or_equiv
_atom_site_adp_type
_atom_site_occupancy
_atom_site_symmetry_multiplicity
_atom_site_calc_flag
_atom_site_refinement_flags
O1 O 0.34235(17) 0.13684(15) 1.07511(13) 0.0660(4) Uani 1 1 d .
O2 O 0.4298(2) 0.33843(17) 1.03754(15) 0.0841(5) Uani 1 1 d .
O3 O 0.61333(15) 0.27928(15) 0.42026(11) 0.0579(3) Uani 1 1 d .
O4 O 0.64801(16) 0.44388(14) 0.56493(13) 0.0643(4) Uani 1 1 d .
C1 C 0.9684(3) 0.0487(3) 0.9089(3) 0.0842(7) Uani 1 1 d .
H1A H 0.9137 -0.0111 0.9670 0.101 Uiso 1 1 calc R
H1B H 1.0758 0.0279 0.9166 0.101 Uiso 1 1 calc R
C2 C 0.9428(3) 0.1882(3) 0.9550(3) 0.0847(7) Uani 1 1 d .
H2A H 1.0042 0.2476 0.9020 0.102 Uiso 1 1 calc R
H2B H 0.9743 0.1969 1.0490 0.102 Uiso 1 1 calc R
C3 C 0.7755(3) 0.2261(2) 0.9393(2) 0.0666(5) Uani 1 1 d .
H3A H 0.7623 0.3169 0.9670 0.080 Uiso 1 1 calc R
H3B H 0.7151 0.1712 0.9980 0.080 Uiso 1 1 calc R
C4 C 0.71877(19) 0.20988(17) 0.79296(16) 0.0488(4) Uani 1 1 d .
H4 H 0.7798 0.2692 0.7377 0.059 Uiso 1 1 calc R
C5 C 0.55219(18) 0.25634(15) 0.77855(15) 0.0443(4) Uani 1 1 d .
H5 H 0.5479 0.3467 0.8129 0.053 Uiso 1 1 calc R
C6 C 0.49278(17) 0.25918(15) 0.62995(15) 0.0426(3) Uani 1 1 d .
H6 H 0.4883 0.1686 0.5962 0.051 Uiso 1 1 calc R
C7 C 0.33425(18) 0.31895(17) 0.61760(15) 0.0463(4) Uani 1 1 d .
C8 C 0.2185(2) 0.25075(19) 0.55241(17) 0.0531(4) Uani 1 1 d .
H8 H 0.2382 0.1690 0.5143 0.064 Uiso 1 1 calc R
C9 C 0.0733(2) 0.3032(2) 0.5435(2) 0.0665(6) Uani 1 1 d .
H9 H -0.0038 0.2558 0.5005 0.080 Uiso 1 1 calc R
C10 C 0.0424(2) 0.4236(2) 0.5971(2) 0.0717(6) Uani 1 1 d .
H10 H -0.0550 0.4585 0.5898 0.086 Uiso 1 1 calc R
C11 C 0.2929(3) 0.1779(3) 1.20662(19) 0.0760(6) Uani 1 1 d .
H11A H 0.2255 0.2517 1.1971 0.114 Uiso 1 1 calc R
H11B H 0.3796 0.2027 1.2610 0.114 Uiso 1 1 calc R
H11C H 0.2406 0.1066 1.2493 0.114 Uiso 1 1 calc R
C12 C 0.40707(19) 0.22846(18) 0.99931(16) 0.0496(4) Uani 1 1 d .
C13 C 0.4426(2) 0.17346(18) 0.86306(17) 0.0494(4) Uani 1 1 d .
H13A H 0.3481 0.1633 0.8122 0.059 Uiso 1 1 calc R
H13B H 0.4862 0.0865 0.8752 0.059 Uiso 1 1 calc R
C14 C 0.3018(2) 0.4414(2) 0.6706(2) 0.0678(5) Uani 1 1 d .
H14 H 0.3788 0.4898 0.7126 0.081 Uiso 1 1 calc R
C15 C 0.1563(3) 0.4930(3) 0.6620(3) 0.0787(6) Uani 1 1 d .
H15 H 0.1355 0.5746 0.7001 0.094 Uiso 1 1 calc R
C16 C 0.59488(17) 0.33843(17) 0.53833(15) 0.0431(3) Uani 1 1 d .
C17 C 0.6936(3) 0.3530(3) 0.3196(2) 0.0721(6) Uani 1 1 d .
H17A H 0.7929 0.3756 0.3539 0.108 Uiso 1 1 calc R
H17B H 0.6382 0.4319 0.2983 0.108 Uiso 1 1 calc R
H17C H 0.7031 0.3006 0.2394 0.108 Uiso 1 1 calc R
C18 C 0.9151(2) 0.0297(2) 0.7641(2) 0.0702(6) Uani 1 1 d .
H18A H 0.9261 -0.0622 0.7397 0.084 Uiso 1 1 calc R
H18B H 0.9788 0.0812 0.7051 0.084 Uiso 1 1 calc R
C19 C 0.7490(2) 0.0709(2) 0.7427(2) 0.0568(4) Uani 1 1 d .
H19A H 0.7231 0.0659 0.6471 0.068 Uiso 1 1 calc R
H19B H 0.6839 0.0099 0.7900 0.068 Uiso 1 1 calc R

loop_
_atom_site_aniso_label
_atom_site_aniso_U_11
_atom_site_aniso_U_22
_atom_site_aniso_U_33
_atom_site_aniso_U_23
_atom_site_aniso_U_13
_atom_site_aniso_U_12
O1 0.0839(9) 0.0634(9) 0.0514(7) 0.0093(6) 0.0162(6) -0.0007(7)
O2 0.1221(13) 0.0641(9) 0.0672(8) -0.0179(7) 0.0333(8) -0.0180(9)
O3 0.0707(7) 0.0613(8) 0.0421(6) -0.0011(5) 0.0070(5) -0.0046(6)
O4 0.0785(9) 0.0533(8) 0.0614(7) -0.0048(6) 0.0118(6) -0.0205(7)
C1 0.0688(13) 0.0848(16) 0.0985(17) 0.0232(14) -0.0147(12) 0.0128(12)
C2 0.0715(13) 0.0960(19) 0.0855(14) 0.0001(13) -0.0322(12) -0.0010(13)
C3 0.0721(12) 0.0679(13) 0.0592(11) -0.0042(9) -0.0159(9) 0.0024(10)
C4 0.0503(8) 0.0485(9) 0.0475(8) 0.0054(7) -0.0013(7) -0.0062(7)
C5 0.0500(8) 0.0413(9) 0.0417(7) -0.0025(6) 0.0014(6) -0.0038(7)
C6 0.0463(7) 0.0378(8) 0.0439(7) -0.0023(6) 0.0015(6) -0.0033(6)
C7 0.0446(8) 0.0460(9) 0.0483(7) 0.0054(7) 0.0018(6) -0.0029(6)
C8 0.0536(9) 0.0543(10) 0.0513(8) 0.0028(7) -0.0056(7) -0.0053(7)
C9 0.0506(9) 0.0746(15) 0.0739(11) 0.0115(10) -0.0118(8) -0.0105(9)
C10 0.0478(10) 0.0782(15) 0.0890(14) 0.0175(12) 0.0018(9) 0.0075(10)
C11 0.0856(14) 0.0947(17) 0.0484(10) 0.0099(10) 0.0173(9) 0.0047(13)
C12 0.0515(9) 0.0520(10) 0.0454(8) 0.0021(7) 0.0040(7) 0.0000(7)
C13 0.0539(8) 0.0474(9) 0.0468(8) -0.0020(7) 0.0039(6) -0.0056(7)
C14 0.0542(10) 0.0563(11) 0.0927(14) -0.0134(11) -0.0064(9) 0.0016(9)
C15 0.0656(12) 0.0620(13) 0.1084(17) -0.0080(12) 0.0010(12) 0.0144(10)
C16 0.0429(7) 0.0433(8) 0.0430(7) 0.0025(7) -0.0026(6) 0.0011(7)
C17 0.0810(13) 0.0879(16) 0.0476(9) 0.0135(10) 0.0091(9) -0.0041(12)
C18 0.0633(11) 0.0632(12) 0.0842(14) 0.0092(11) 0.0051(10) 0.0089(10)
C19 0.0559(10) 0.0567(11) 0.0580(10) -0.0013(8) 0.0028(8) 0.0021(8)

loop_
_atom_type_symbol
_atom_type_description
_atom_type_scat_dispersion_real
_atom_type_scat_dispersion_imag
_atom_type_scat_source
C C 0.0181 0.0091 'International Tables Vol C Tables 4.2.6.8 and 6.1.1.4'
H H 0.0000 0.0000 'International Tables Vol C Tables 4.2.6.8 and 6.1.1.4'
O O 0.0492 0.0322 'International Tables Vol C Tables 4.2.6.8 and 6.1.1.4'

loop_
_geom_angle_atom_site_label_1
_geom_angle_atom_site_label_2
_geom_angle_atom_site_label_3
_geom_angle
C12 O1 C11 116.44(18)
C16 O3 C17 116.23(16)
C2 C1 C18 111.2(2)
C2 C1 H1A 109.4
C18 C1 H1A 109.4
C2 C1 H1B 109.4
C18 C1 H1B 109.4
H1A C1 H1B 108.0
C1 C2 C3 110.8(2)
C1 C2 H2A 109.5
C3 C2 H2A 109.5
C1 C2 H2B 109.5
C3 C2 H2B 109.5
H2A C2 H2B 108.1
C2 C3 C4 111.50(19)
C2 C3 H3A 109.3
C4 C3 H3A 109.3
C2 C3 H3B 109.3
C4 C3 H3B 109.3
H3A C3 H3B 108.0
C19 C4 C3 110.66(15)
C19 C4 C5 115.12(14)
C3 C4 C5 110.32(15)
C19 C4 H4 106.8
C3 C4 H4 106.8
C5 C4 H4 106.8
C13 C5 C4 112.65(13)
C13 C5 C6 108.73(12)
C4 C5 C6 113.37(13)
C13 C5 H5 107.3
C4 C5 H5 107.3
C6 C5 H5 107.3
C16 C6 C7 106.89(12)
C16 C6 C5 112.48(12)
C7 C6 C5 112.08(12)
C16 C6 H6 108.4
C7 C6 H6 108.4
C5 C6 H6 108.4
C14 C7 C8 118.23(16)
C14 C7 C6 121.55(15)
C8 C7 C6 120.21(15)
C7 C8 C9 120.49(18)
C7 C8 H8 119.8
C9 C8 H8 119.8
C10 C9 C8 120.73(18)
C10 C9 H9 119.6
C8 C9 H9 119.6
C9 C10 C15 119.61(19)
C9 C10 H10 120.2
C15 C10 H10 120.2
O1 C11 H11A 109.5
O1 C11 H11B 109.5
H11A C11 H11B 109.5
O1 C11 H11C 109.5
H11A C11 H11C 109.5
H11B C11 H11C 109.5
O2 C12 O1 123.16(17)
O2 C12 C13 126.69(17)
O1 C12 C13 110.14(16)
C12 C13 C5 115.30(14)
C12 C13 H13A 108.4
C5 C13 H13A 108.4
C12 C13 H13B 108.4
C5 C13 H13B 108.4
H13A C13 H13B 107.5
C7 C14 C15 121.0(2)
C7 C14 H14 119.5
C15 C14 H14 119.5
C10 C15 C14 119.9(2)
C10 C15 H15 120.0
C14 C15 H15 120.0
O4 C16 O3 123.12(15)
O4 C16 C6 125.21(15)
O3 C16 C6 111.59(14)
O3 C17 H17A 109.5
O3 C17 H17B 109.5
H17A C17 H17B 109.5
O3 C17 H17C 109.5
H17A C17 H17C 109.5
H17B C17 H17C 109.5
C1 C18 C19 112.08(19)
C1 C18 H18A 109.2
C19 C18 H18A 109.2
C1 C18 H18B 109.2
C19 C18 H18B 109.2
H18A C18 H18B 107.9
C4 C19 C18 112.35(17)
C4 C19 H19A 109.1
C18 C19 H19A 109.1
C4 C19 H19B 109.1
C18 C19 H19B 109.1
H19A C19 H19B 107.9

loop_
_geom_bond_atom_site_label_1
_geom_bond_atom_site_label_2
_geom_bond_distance
O1 C12 1.330(2)
O1 C11 1.441(2)
O2 C12 1.196(3)
O3 C16 1.326(2)
O3 C17 1.441(2)
O4 C16 1.197(2)
C1 C2 1.508(4)
C1 C18 1.512(4)
C1 H1A 0.9700
C1 H1B 0.9700
C2 C3 1.527(3)
C2 H2A 0.9700
C2 H2B 0.9700
C3 C4 1.532(2)
C3 H3A 0.9700
C3 H3B 0.9700
C4 C19 1.522(3)
C4 C5 1.544(2)
C4 H4 0.9800
C5 C13 1.538(2)
C5 C6 1.552(2)
C5 H5 0.9800
C6 C16 1.519(2)
C6 C7 1.524(2)
C6 H6 0.9800
C7 C14 1.382(3)
C7 C8 1.383(2)
C8 C9 1.385(3)
C8 H8 0.9300
C9 C10 1.362(4)
C9 H9 0.9300
C10 C15 1.375(3)
C10 H10 0.9300
C11 H11A 0.9600
C11 H11B 0.9600
C11 H11C 0.9600
C12 C13 1.498(2)
C13 H13A 0.9700
C13 H13B 0.9700
C14 C15 1.385(3)
C14 H14 0.9300
C15 H15 0.9300
C17 H17A 0.9600
C17 H17B 0.9600
C17 H17C 0.9600
C18 C19 1.531(3)
C18 H18A 0.9700
C18 H18B 0.9700
C19 H19A 0.9700
C19 H19B 0.9700
